data_4330609
loop_
_publ_author_name
'James J. Henkelis'
'Sarah A. Barnett'
'Lindsay P. Harding'
'Michaele J. Hardie'

_publ_section_title
;
 Coordination Polymers Utilizing N-Oxide Functionalized Host Ligands
;
_journal_name_full 'Inorganic Chemistry'
_journal_page_first 10657
_journal_page_last 10674
_journal_paper_doi 10.1021/ic300940k
_journal_volume 51
_journal_year 2012
_chemical_formula_sum 'C102 H110 Co N14 O36'
_chemical_formula_weight 2166.97
_chemical_name_systematic
; 
bis(dimethylformamide)bis{2,7,12-trimethoxy-3,8,13-tris(3-N-oxide-pyridyloxy)
-10,15-dihydro-5H-tribenzo[a,d,g]cyclononatriene}cobalt(II) nitrate 
dimethylformamide clathrate hydrate
;
_space_group_IT_number 2
_symmetry_cell_setting triclinic
_symmetry_space_group_name_Hall '-P 1'
_symmetry_space_group_name_H-M 'P -1'
_atom_sites_solution_hydrogens geom
_atom_sites_solution_primary direct
_atom_sites_solution_secondary difmap
_audit_creation_method SHELXL-97
_cell_angle_alpha 97.0790(10)
_cell_angle_beta 107.478(5)
_cell_angle_gamma 102.281(7)
_cell_formula_units_Z 1
_cell_length_a 12.047(5)
_cell_length_b 14.724(6)
_cell_length_c 18.024(7)
_cell_measurement_temperature 150(2)
_cell_volume 2919(2)
_computing_cell_refinement 'CrystalClear-SM Expert (Rigaku, 2009)'
_computing_data_collection 'CrystalClear-SM Expert(Rigaku, 2009)'
_computing_data_reduction 'CrystalClear-SM Expert(Rigaku, 2009)'
_computing_molecular_graphics 'X-Seed (Barbour)'
_computing_structure_refinement 'SHELXL-97 (Sheldrick, 1997)'
_computing_structure_solution 'SHELXS-97 (Sheldrick, 1990)'
_diffrn_ambient_temperature 150(2)
_diffrn_measured_fraction_theta_full 0.995
_diffrn_measured_fraction_theta_max 0.995
_diffrn_measurement_device_type 'Rigaku Saturn CCD'
_diffrn_measurement_method \w-scans
_diffrn_radiation_source 'Diamond Light Source'
_diffrn_radiation_type synchrotron
_diffrn_radiation_wavelength 0.68890
_diffrn_reflns_av_R_equivalents 0.0241
_diffrn_reflns_av_sigmaI/netI 0.0185
_diffrn_reflns_limit_h_max 13
_diffrn_reflns_limit_h_min -13
_diffrn_reflns_limit_k_max 16
_diffrn_reflns_limit_k_min -16
_diffrn_reflns_limit_l_max 20
_diffrn_reflns_limit_l_min -20
_diffrn_reflns_number 33933
_diffrn_reflns_theta_full 22.50
_diffrn_reflns_theta_max 22.50
_diffrn_reflns_theta_min 1.17
_exptl_absorpt_coefficient_mu 0.229
_exptl_absorpt_correction_T_max 0.9886
_exptl_absorpt_correction_T_min 0.9774
_exptl_absorpt_correction_type multi-scan
_exptl_crystal_colour orange
_exptl_crystal_density_diffrn 1.233
_exptl_crystal_description needle
_exptl_crystal_F_000 1135
_exptl_crystal_size_max 0.10
_exptl_crystal_size_mid 0.05
_exptl_crystal_size_min 0.05
_refine_diff_density_max 1.711
_refine_diff_density_min -0.747
_refine_diff_density_rms 0.165
_refine_ls_extinction_method none
_refine_ls_goodness_of_fit_ref 1.995
_refine_ls_hydrogen_treatment noref
_refine_ls_matrix_type full
_refine_ls_number_parameters 649
_refine_ls_number_reflns 8349
_refine_ls_number_restraints 0
_refine_ls_restrained_S_all 1.995
_refine_ls_R_factor_all 0.1242
_refine_ls_R_factor_gt 0.1207
_refine_ls_shift/su_max 0.035
_refine_ls_shift/su_mean 0.006
_refine_ls_structure_factor_coef Fsqd
_refine_ls_weighting_details 'calc w=1/[\s^2^(Fo^2^)+(0.2000P)^2^+0.0000P] where P=(Fo^2^+2Fc^2^)/3'
_refine_ls_weighting_scheme calc
_refine_ls_wR_factor_gt 0.4018
_refine_ls_wR_factor_ref 0.4064
_reflns_number_gt 7859
_reflns_number_total 8349
_reflns_threshold_expression >2sigma(I)
_cod_data_source_file ic300940k_si_002_15.cif
_cod_data_source_block c:'complex12'
_cod_database_code 4330609

loop_
_symmetry_equiv_pos_as_xyz
'x, y, z'
'-x, -y, -z'

loop_
_atom_site_label
_atom_site_type_symbol
_atom_site_fract_x
_atom_site_fract_y
_atom_site_fract_z
_atom_site_U_iso_or_equiv
_atom_site_adp_type
_atom_site_occupancy
_atom_site_symmetry_multiplicity
_atom_site_calc_flag
_atom_site_refinement_flags
Co1 Co 0.5000 1.0000 0.5000 0.0471(4) Uani 1 2 d S
O5 O -0.0519(3) 0.0650(2) -0.09450(19) 0.0412(8) Uani 1 1 d .
O3 O 0.6127(3) 0.1199(2) 0.21578(19) 0.0464(8) Uani 1 1 d .
O4 O 0.4411(3) -0.0219(2) 0.1079(2) 0.0455(8) Uani 1 1 d .
O6 O -0.0892(3) 0.2416(2) -0.0729(2) 0.0515(9) Uani 1 1 d .
O10 O 0.4065(4) 0.9672(2) 0.37532(19) 0.0558(10) Uani 1 1 d .
O8 O 0.7380(3) 0.0456(3) 0.1783(2) 0.0533(9) Uani 1 1 d .
O13 O 0.5637(4) 0.8808(2) 0.4797(2) 0.0590(10) Uani 1 1 d .
O1 O 0.3520(3) 0.5867(2) 0.1952(2) 0.0486(9) Uani 1 1 d .
O11 O 0.6407(4) 0.0884(2) 0.4812(2) 0.0575(10) Uani 1 1 d .
C16 C 0.2454(4) 0.2101(3) -0.0821(2) 0.0347(10) Uani 1 1 d .
O12 O -0.4878(3) -0.2195(2) -0.3132(2) 0.0540(9) Uani 1 1 d .
N3 N -0.3932(3) -0.1851(3) -0.2491(2) 0.0413(9) Uani 1 1 d .
C7 C 0.5027(4) 0.4094(3) 0.0783(3) 0.0358(10) Uani 1 1 d .
O7 O 0.5048(4) 0.7154(3) 0.2117(3) 0.0687(12) Uani 1 1 d .
C18 C 0.0380(4) 0.1455(3) -0.0886(3) 0.0362(10) Uani 1 1 d .
C2 C 0.3976(4) 0.4310(3) 0.0351(3) 0.0366(10) Uani 1 1 d .
C8 C 0.5665(4) 0.3473(3) 0.0403(3) 0.0379(10) Uani 1 1 d .
H8A H 0.5443 0.3482 -0.0171 0.045 Uiso 1 1 calc R
H8B H 0.6549 0.3736 0.0649 0.045 Uiso 1 1 calc R
C14 C 0.4374(4) 0.1739(3) -0.0054(3) 0.0351(10) Uani 1 1 d .
C9 C 0.5312(4) 0.2452(3) 0.0513(3) 0.0343(10) Uani 1 1 d .
C12 C 0.4665(4) 0.0637(3) 0.0838(3) 0.0354(10) Uani 1 1 d .
C13 C 0.4071(4) 0.0829(3) 0.0113(3) 0.0354(10) Uani 1 1 d .
H13 H 0.3450 0.0340 -0.0277 0.042 Uiso 1 1 calc R
C11 C 0.5603(4) 0.1356(3) 0.1396(3) 0.0385(10) Uani 1 1 d .
C15 C 0.3627(4) 0.1900(3) -0.0841(3) 0.0359(10) Uani 1 1 d .
H15A H 0.3446 0.1330 -0.1257 0.043 Uiso 1 1 calc R
H15B H 0.4102 0.2441 -0.0987 0.043 Uiso 1 1 calc R
C1 C 0.3294(4) 0.3917(3) -0.0528(3) 0.0387(10) Uani 1 1 d .
H1A H 0.3869 0.3782 -0.0793 0.046 Uiso 1 1 calc R
H1B H 0.2935 0.4403 -0.0767 0.046 Uiso 1 1 calc R
C21 C 0.2296(4) 0.3012(3) -0.0676(3) 0.0362(10) Uani 1 1 d .
C10 C 0.5925(4) 0.2244(3) 0.1230(3) 0.0365(10) Uani 1 1 d .
H10 H 0.6575 0.2720 0.1611 0.044 Uiso 1 1 calc R
O2 O 0.5492(3) 0.5351(2) 0.2813(2) 0.0555(9) Uani 1 1 d .
C19 C 0.0222(4) 0.2363(3) -0.0741(3) 0.0392(10) Uani 1 1 d .
C17 C 0.1479(4) 0.1335(3) -0.0925(3) 0.0369(10) Uani 1 1 d .
H17 H 0.1566 0.0710 -0.1026 0.044 Uiso 1 1 calc R
N1 N 0.3519(4) 0.8753(3) 0.3418(2) 0.0478(10) Uani 1 1 d .
C20 C 0.1177(4) 0.3137(3) -0.0645(3) 0.0389(10) Uani 1 1 d .
H20 H 0.1078 0.3760 -0.0557 0.047 Uiso 1 1 calc R
C6 C 0.5540(4) 0.4448(3) 0.1596(3) 0.0415(11) Uani 1 1 d .
H6 H 0.6250 0.4288 0.1881 0.050 Uiso 1 1 calc R
C38 C -0.1950(4) -0.1134(3) -0.1117(3) 0.0398(10) Uani 1 1 d .
H38 H -0.1270 -0.0886 -0.0647 0.048 Uiso 1 1 calc R
C41 C -0.3205(4) -0.0980(3) -0.2386(3) 0.0428(11) Uani 1 1 d .
H41 H -0.3376 -0.0611 -0.2782 0.051 Uiso 1 1 calc R
C37 C -0.2210(4) -0.0621(3) -0.1705(3) 0.0415(11) Uani 1 1 d .
N2 N 0.6944(4) 0.0576(3) 0.4325(2) 0.0520(11) Uani 1 1 d .
C4 C 0.4057(4) 0.5279(3) 0.1563(3) 0.0430(11) Uani 1 1 d .
C29 C 0.6936(4) 0.0691(3) 0.2274(3) 0.0436(11) Uani 1 1 d .
C31 C 0.6646(5) 0.0764(3) 0.3588(3) 0.0480(12) Uani 1 1 d .
H31 H 0.6042 0.1089 0.3418 0.058 Uiso 1 1 calc R
C3 C 0.3519(4) 0.4923(3) 0.0762(3) 0.0412(11) Uani 1 1 d .
H3 H 0.2820 0.5098 0.0479 0.049 Uiso 1 1 calc R
C22 C 0.4128(5) 0.6800(3) 0.2220(3) 0.0471(12) Uani 1 1 d .
C39 C -0.2720(4) -0.2033(3) -0.1235(3) 0.0440(11) Uani 1 1 d .
H39 H -0.2569 -0.2409 -0.0843 0.053 Uiso 1 1 calc R
C27 C 0.4025(5) 0.8246(3) 0.3009(3) 0.0457(12) Uani 1 1 d .
H27 H 0.4767 0.8550 0.2955 0.055 Uiso 1 1 calc R
C36 C -0.1402(4) 0.0328(3) -0.1671(3) 0.0491(12) Uani 1 1 d .
C40 C -0.3684(4) -0.2366(3) -0.1912(3) 0.0445(11) Uani 1 1 d .
H40 H -0.4203 -0.2979 -0.1986 0.053 Uiso 1 1 calc R
C23 C 0.3509(4) 0.7303(3) 0.2666(3) 0.0456(11) Uani 1 1 d .
C35 C 0.3390(5) -0.0937(3) 0.0552(3) 0.0507(12) Uani 1 1 d .
H35A H 0.2662 -0.0712 0.0479 0.076 Uiso 1 1 calc R
H35B H 0.3303 -0.1511 0.0777 0.076 Uiso 1 1 calc R
H35C H 0.3502 -0.1083 0.0038 0.076 Uiso 1 1 calc R
O9 O -0.1505(4) 0.0747(3) -0.2196(3) 0.0912(17) Uani 1 1 d .
C30 C 0.7232(5) 0.0478(4) 0.3077(3) 0.0496(12) Uani 1 1 d .
C5 C 0.5058(4) 0.5025(3) 0.2007(3) 0.0439(11) Uani 1 1 d .
C43 C 0.5633(6) 0.8167(4) 0.5171(3) 0.0644(16) Uani 1 1 d .
H43 H 0.5336 0.8217 0.5602 0.077 Uiso 1 1 calc R
C24 C 0.2410(5) 0.6874(4) 0.2726(3) 0.0584(14) Uani 1 1 d .
H24 H 0.2017 0.6228 0.2485 0.070 Uiso 1 1 calc R
C42 C -0.1060(5) 0.3360(4) -0.0564(4) 0.0599(14) Uani 1 1 d .
H42A H -0.0519 0.3690 -0.0029 0.090 Uiso 1 1 calc R
H42B H -0.1898 0.3309 -0.0596 0.090 Uiso 1 1 calc R
H42C H -0.0874 0.3719 -0.0954 0.090 Uiso 1 1 calc R
C32 C 0.7771(6) 0.0087(4) 0.4570(3) 0.0642(15) Uani 1 1 d .
H32 H 0.7918 -0.0077 0.5078 0.077 Uiso 1 1 calc R
N4 N 0.6016(6) 0.7409(4) 0.5013(3) 0.0811(17) Uani 1 1 d .
C28 C 0.6252(9) 0.4845(7) 0.3312(6) 0.110(3) Uiso 1 1 d .
H28A H 0.5770 0.4205 0.3280 0.166 Uiso 1 1 calc R
H28B H 0.6567 0.5191 0.3864 0.166 Uiso 1 1 calc R
H28C H 0.6926 0.4800 0.3124 0.166 Uiso 1 1 calc R
C25 C 0.1897(6) 0.7404(5) 0.3140(5) 0.080(2) Uani 1 1 d .
H25 H 0.1141 0.7121 0.3186 0.096 Uiso 1 1 calc R
C34 C 0.8120(6) 0.0010(5) 0.3335(4) 0.0710(17) Uani 1 1 d .
H34 H 0.8532 -0.0181 0.2994 0.085 Uiso 1 1 calc R
C26 C 0.2463(5) 0.8331(4) 0.3487(4) 0.0671(16) Uani 1 1 d .
H26 H 0.2104 0.8684 0.3781 0.081 Uiso 1 1 calc R
C44 C 0.6485(11) 0.7301(7) 0.4373(5) 0.119(4) Uani 1 1 d .
H44A H 0.5826 0.6964 0.3883 0.179 Uiso 1 1 calc R
H44B H 0.7088 0.6938 0.4497 0.179 Uiso 1 1 calc R
H44C H 0.6861 0.7929 0.4302 0.179 Uiso 1 1 calc R
C33 C 0.8399(7) -0.0176(5) 0.4103(4) 0.0797(19) Uani 1 1 d .
H33 H 0.9017 -0.0481 0.4296 0.096 Uiso 1 1 calc R
C45 C 0.6009(13) 0.6670(7) 0.5497(6) 0.125(4) Uani 1 1 d .
H45A H 0.5617 0.6809 0.5886 0.188 Uiso 1 1 calc R
H45B H 0.6840 0.6662 0.5776 0.188 Uiso 1 1 calc R
H45C H 0.5565 0.6050 0.5152 0.188 Uiso 1 1 calc R
N5 N 0.0444(7) 0.2618(6) 0.1933(5) 0.106(2) Uiso 1 1 d .
C48 C 0.1235(12) 0.3558(11) 0.2017(9) 0.154(4) Uiso 1 1 d .
H48A H 0.1417 0.3600 0.1525 0.231 Uiso 1 1 calc R
H48B H 0.1987 0.3655 0.2460 0.231 Uiso 1 1 calc R
H48C H 0.0830 0.4046 0.2121 0.231 Uiso 1 1 calc R
O14 O 0.1488(15) 0.2163(10) 0.2988(9) 0.211(5) Uiso 1 1 d .
C47 C -0.0603(9) 0.2323(7) 0.1277(6) 0.105(3) Uiso 1 1 d .
H47A H -0.1085 0.2781 0.1280 0.158 Uiso 1 1 calc R
H47B H -0.1071 0.1699 0.1295 0.158 Uiso 1 1 calc R
H47C H -0.0394 0.2279 0.0791 0.158 Uiso 1 1 calc R
C46 C 0.0684(17) 0.1962(13) 0.2506(11) 0.164(5) Uiso 1 1 d .
H46 H 0.0113 0.1374 0.2430 0.197 Uiso 1 1 calc R
O15 O -0.1246(5) 0.4630(4) 0.1005(4) 0.0956(16) Uani 1 1 d .
N6 N -0.0949(5) 0.4837(4) 0.1752(5) 0.0814(18) Uani 1 1 d .
O17 O -0.0108(6) 0.5503(5) 0.2165(5) 0.136(3) Uani 1 1 d .
O16 O -0.1566(5) 0.4350(5) 0.2072(5) 0.113(2) Uani 1 1 d .
N101 N -0.0997(8) 0.7462(7) 0.3292(6) 0.117(2) Uiso 1 1 d .
C102 C -0.0450(12) 0.7505(10) 0.4022(8) 0.136(4) Uiso 1 1 d .
H102 H -0.0631 0.6991 0.4275 0.163 Uiso 1 1 calc R
C100 C -0.1928(12) 0.6813(10) 0.2751(8) 0.142(4) Uiso 1 1 d .
H10A H -0.1629 0.6356 0.2474 0.213 Uiso 1 1 calc R
H10B H -0.2393 0.7126 0.2367 0.213 Uiso 1 1 calc R
H10C H -0.2446 0.6481 0.3014 0.213 Uiso 1 1 calc R
O103 O 0.0325(10) 0.8245(8) 0.4385(7) 0.174(3) Uiso 1 1 d .
C105 C -0.0628(15) 0.8214(12) 0.2888(10) 0.169(5) Uiso 1 1 d .
H10D H -0.0223 0.7988 0.2534 0.253 Uiso 1 1 calc R
H10E H -0.0073 0.8769 0.3283 0.253 Uiso 1 1 calc R
H10F H -0.1342 0.8389 0.2577 0.253 Uiso 1 1 calc R
O1W O 0.8533(11) -0.0527(9) 0.6254(7) 0.102(3) Uiso 0.50 1 d P

loop_
_atom_site_aniso_label
_atom_site_aniso_U_11
_atom_site_aniso_U_22
_atom_site_aniso_U_33
_atom_site_aniso_U_23
_atom_site_aniso_U_13
_atom_site_aniso_U_12
Co1 0.0757(8) 0.0316(6) 0.0284(6) 0.0055(4) 0.0108(5) 0.0126(5)
O5 0.0348(16) 0.0369(17) 0.0424(18) 0.0095(13) 0.0077(14) -0.0036(13)
O3 0.063(2) 0.0479(19) 0.0380(18) 0.0138(15) 0.0202(16) 0.0260(16)
O4 0.0559(19) 0.0335(17) 0.056(2) 0.0168(15) 0.0291(17) 0.0102(15)
O6 0.0398(18) 0.046(2) 0.068(2) 0.0112(17) 0.0186(16) 0.0098(15)
O10 0.094(3) 0.0327(18) 0.0319(17) 0.0017(14) 0.0114(17) 0.0150(17)
O8 0.058(2) 0.055(2) 0.049(2) 0.0131(16) 0.0158(17) 0.0220(17)
O13 0.095(3) 0.0394(19) 0.0374(18) 0.0052(16) 0.0141(18) 0.0205(19)
O1 0.0553(19) 0.0341(17) 0.054(2) -0.0031(15) 0.0233(16) 0.0074(15)
O11 0.083(3) 0.044(2) 0.0341(18) 0.0059(15) 0.0105(18) 0.0079(18)
C16 0.036(2) 0.032(2) 0.034(2) 0.0103(17) 0.0128(18) 0.0019(18)
O12 0.052(2) 0.0421(19) 0.051(2) 0.0015(15) 0.0055(17) -0.0022(15)
N3 0.041(2) 0.038(2) 0.043(2) 0.0041(17) 0.0144(18) 0.0068(17)
C7 0.040(2) 0.021(2) 0.044(2) 0.0053(17) 0.020(2) -0.0037(17)
O7 0.088(3) 0.042(2) 0.085(3) 0.0017(19) 0.056(2) 0.001(2)
C18 0.033(2) 0.032(2) 0.040(2) 0.0094(18) 0.0102(18) 0.0003(18)
C2 0.042(2) 0.019(2) 0.047(3) 0.0081(18) 0.016(2) 0.0002(17)
C8 0.039(2) 0.030(2) 0.046(2) 0.0106(19) 0.018(2) 0.0048(18)
C14 0.038(2) 0.035(2) 0.038(2) 0.0079(18) 0.0206(19) 0.0105(18)
C9 0.037(2) 0.027(2) 0.037(2) 0.0007(17) 0.0155(19) 0.0042(17)
C12 0.045(2) 0.031(2) 0.041(2) 0.0127(18) 0.023(2) 0.0154(19)
C13 0.039(2) 0.028(2) 0.043(2) 0.0056(18) 0.021(2) 0.0060(18)
C11 0.047(2) 0.037(2) 0.035(2) 0.0056(18) 0.017(2) 0.014(2)
C15 0.038(2) 0.031(2) 0.033(2) 0.0030(17) 0.0101(18) 0.0024(18)
C1 0.040(2) 0.025(2) 0.049(3) 0.0132(19) 0.015(2) 0.0022(18)
C21 0.036(2) 0.033(2) 0.036(2) 0.0094(18) 0.0095(18) 0.0045(18)
C10 0.037(2) 0.032(2) 0.038(2) 0.0028(18) 0.0108(19) 0.0086(18)
O2 0.075(2) 0.047(2) 0.0400(19) 0.0040(15) 0.0134(17) 0.0190(18)
C19 0.038(2) 0.037(2) 0.041(2) 0.0101(19) 0.0110(19) 0.0091(19)
C17 0.039(2) 0.029(2) 0.036(2) 0.0091(17) 0.0049(18) 0.0040(18)
N1 0.059(3) 0.046(2) 0.031(2) 0.0050(17) 0.0034(18) 0.017(2)
C20 0.037(2) 0.034(2) 0.041(2) 0.0090(18) 0.0074(19) 0.0073(19)
C6 0.040(2) 0.030(2) 0.047(3) 0.006(2) 0.011(2) 0.0012(19)
C38 0.041(2) 0.039(2) 0.040(2) 0.0098(19) 0.015(2) 0.0087(19)
C41 0.043(2) 0.036(2) 0.048(3) 0.014(2) 0.014(2) 0.006(2)
C37 0.042(2) 0.035(2) 0.045(3) 0.011(2) 0.014(2) 0.002(2)
N2 0.070(3) 0.043(2) 0.036(2) 0.0066(18) 0.011(2) 0.012(2)
C4 0.046(3) 0.029(2) 0.053(3) 0.005(2) 0.021(2) 0.0025(19)
C29 0.046(3) 0.036(2) 0.042(3) 0.007(2) 0.010(2) 0.008(2)
C31 0.054(3) 0.042(3) 0.037(3) 0.010(2) 0.003(2) 0.006(2)
C3 0.044(2) 0.031(2) 0.046(3) 0.003(2) 0.017(2) 0.0051(19)
C22 0.052(3) 0.037(3) 0.049(3) 0.008(2) 0.019(2) 0.001(2)
C39 0.049(3) 0.040(3) 0.051(3) 0.016(2) 0.023(2) 0.013(2)
C27 0.070(3) 0.033(2) 0.030(2) 0.0046(18) 0.014(2) 0.012(2)
C36 0.050(3) 0.043(3) 0.043(3) 0.019(2) 0.004(2) 0.002(2)
C40 0.052(3) 0.030(2) 0.056(3) 0.010(2) 0.027(2) 0.005(2)
C23 0.052(3) 0.044(3) 0.037(2) 0.009(2) 0.011(2) 0.010(2)
C35 0.054(3) 0.033(2) 0.073(3) 0.017(2) 0.033(3) 0.009(2)
O9 0.079(3) 0.079(3) 0.065(3) 0.043(2) -0.022(2) -0.033(2)
C30 0.056(3) 0.044(3) 0.044(3) 0.009(2) 0.011(2) 0.013(2)
C5 0.049(3) 0.030(2) 0.044(3) 0.0002(19) 0.012(2) -0.001(2)
C43 0.102(5) 0.045(3) 0.043(3) 0.006(2) 0.017(3) 0.027(3)
C24 0.053(3) 0.048(3) 0.063(3) -0.009(2) 0.017(3) 0.005(2)
C42 0.050(3) 0.051(3) 0.079(4) 0.007(3) 0.022(3) 0.018(2)
C32 0.084(4) 0.061(3) 0.046(3) 0.020(3) 0.008(3) 0.031(3)
N4 0.138(5) 0.052(3) 0.058(3) 0.009(2) 0.027(3) 0.045(3)
C25 0.059(3) 0.074(4) 0.093(5) -0.021(4) 0.028(3) 0.002(3)
C34 0.079(4) 0.091(5) 0.054(3) 0.031(3) 0.014(3) 0.048(4)
C26 0.063(4) 0.062(4) 0.066(4) -0.016(3) 0.017(3) 0.017(3)
C44 0.196(11) 0.099(6) 0.084(6) 0.002(5) 0.058(6) 0.076(7)
C33 0.091(5) 0.085(5) 0.067(4) 0.027(3) 0.012(3) 0.046(4)
C45 0.216(12) 0.085(6) 0.112(7) 0.038(5) 0.070(7) 0.084(7)
O15 0.102(4) 0.066(3) 0.116(5) 0.006(3) 0.034(4) 0.030(3)
N6 0.055(3) 0.049(3) 0.131(6) 0.013(3) 0.025(4) 0.006(3)
O17 0.085(4) 0.097(4) 0.175(7) -0.007(4) 0.011(4) -0.019(4)
O16 0.067(3) 0.099(4) 0.152(6) 0.019(4) 0.027(4) 0.000(3)

loop_
_atom_type_symbol
_atom_type_description
_atom_type_scat_dispersion_real
_atom_type_scat_dispersion_imag
_atom_type_scat_source
C C 0.0033 0.0016 'International Tables Vol C Tables 4.2.6.8 and 6.1.1.4'
N N 0.0061 0.0033 'International Tables Vol C Tables 4.2.6.8 and 6.1.1.4'
O O 0.0106 0.0060 'International Tables Vol C Tables 4.2.6.8 and 6.1.1.4'
Co Co 0.3494 0.9721 'International Tables Vol C Tables 4.2.6.8 and 6.1.1.4'
H H 0.0000 0.0000 'International Tables Vol C Tables 4.2.6.8 and 6.1.1.4'

loop_
_geom_angle_atom_site_label_1
_geom_angle_atom_site_label_2
_geom_angle_atom_site_label_3
_geom_angle
_geom_angle_site_symmetry_1
_geom_angle_site_symmetry_3
O11 Co1 O11 179.998(2) 2_666 1_565
O11 Co1 O13 87.45(16) 2_666 .
O11 Co1 O13 92.55(16) 1_565 .
O11 Co1 O13 92.55(16) 2_666 2_676
O11 Co1 O13 87.45(16) 1_565 2_676
O13 Co1 O13 180.0(2) . 2_676
O11 Co1 O10 88.96(15) 2_666 2_676
O11 Co1 O10 91.05(15) 1_565 2_676
O13 Co1 O10 94.49(14) . 2_676
O13 Co1 O10 85.51(14) 2_676 2_676
O11 Co1 O10 91.04(15) 2_666 .
O11 Co1 O10 88.95(15) 1_565 .
O13 Co1 O10 85.51(14) . .
O13 Co1 O10 94.49(14) 2_676 .
O10 Co1 O10 179.999(2) 2_676 .
C36 O5 C18 115.5(3) . .
C29 O3 C11 119.4(3) . .
C12 O4 C35 116.4(4) . .
C19 O6 C42 116.9(4) . .
N1 O10 Co1 117.0(3) . .
C43 O13 Co1 125.9(4) . .
C22 O1 C4 116.9(4) . .
N2 O11 Co1 121.5(3) . 1_545
C17 C16 C21 117.5(4) . .
C17 C16 C15 118.3(4) . .
C21 C16 C15 124.2(4) . .
O12 N3 C41 120.7(4) . .
O12 N3 C40 120.2(4) . .
C41 N3 C40 119.1(4) . .
C6 C7 C2 119.8(4) . .
C6 C7 C8 117.1(4) . .
C2 C7 C8 123.0(4) . .
O5 C18 C19 121.4(4) . .
O5 C18 C17 118.2(4) . .
C19 C18 C17 120.3(4) . .
C7 C2 C3 117.4(4) . .
C7 C2 C1 124.5(4) . .
C3 C2 C1 118.2(4) . .
C9 C8 C7 110.9(3) . .
C9 C14 C13 119.5(4) . .
C9 C14 C15 123.3(4) . .
C13 C14 C15 117.2(4) . .
C10 C9 C14 119.2(4) . .
C10 C9 C8 117.5(4) . .
C14 C9 C8 123.3(4) . .
C13 C12 O4 125.9(4) . .
C13 C12 C11 118.9(4) . .
O4 C12 C11 115.2(4) . .
C12 C13 C14 120.8(4) . .
C10 C11 O3 119.8(4) . .
C10 C11 C12 120.6(4) . .
O3 C11 C12 119.2(4) . .
C14 C15 C16 112.5(3) . .
C2 C1 C21 112.4(3) . .
C16 C21 C20 120.5(4) . .
C16 C21 C1 123.4(4) . .
C20 C21 C1 116.1(4) . .
C11 C10 C9 120.9(4) . .
C5 O2 C28 118.3(5) . .
O6 C19 C20 125.0(4) . .
O6 C19 C18 116.5(4) . .
C20 C19 C18 118.5(4) . .
C16 C17 C18 122.2(4) . .
C27 N1 C26 119.0(4) . .
C27 N1 O10 120.4(4) . .
C26 N1 O10 120.6(4) . .
C19 C20 C21 121.0(4) . .
C5 C6 C7 122.7(4) . .
C37 C38 C39 117.7(4) . .
N3 C41 C37 120.3(4) . .
C38 C37 C41 121.1(4) . .
C38 C37 C36 122.6(4) . .
C41 C37 C36 116.2(4) . .
O11 N2 C31 118.6(4) . .
O11 N2 C32 120.1(4) . .
C31 N2 C32 121.3(5) . .
C3 C4 C5 121.5(4) . .
C3 C4 O1 118.9(4) . .
C5 C4 O1 119.5(4) . .
O8 C29 O3 123.9(4) . .
O8 C29 C30 125.2(4) . .
O3 C29 C30 110.9(4) . .
N2 C31 C30 119.5(5) . .
C4 C3 C2 121.6(4) . .
O7 C22 O1 124.1(5) . .
O7 C22 C23 125.2(5) . .
O1 C22 C23 110.6(4) . .
C40 C39 C38 119.7(4) . .
N1 C27 C23 122.4(5) . .
O9 C36 O5 123.7(4) . .
O9 C36 C37 125.4(5) . .
O5 C36 C37 110.9(4) . .
C39 C40 N3 122.1(4) . .
C27 C23 C24 118.4(5) . .
C27 C23 C22 118.7(4) . .
C24 C23 C22 122.8(5) . .
C34 C30 C31 119.7(5) . .
C34 C30 C29 119.8(5) . .
C31 C30 C29 120.4(4) . .
O2 C5 C4 118.2(4) . .
O2 C5 C6 124.9(4) . .
C4 C5 C6 116.9(4) . .
O13 C43 N4 124.3(6) . .
C25 C24 C23 118.5(5) . .
N2 C32 C33 121.2(5) . .
C43 N4 C44 120.3(6) . .
C43 N4 C45 121.6(6) . .
C44 N4 C45 118.1(6) . .
C26 C25 C24 120.6(6) . .
C30 C34 C33 119.1(6) . .
N1 C26 C25 120.9(5) . .
C32 C33 C34 119.0(6) . .
C47 N5 C48 116.8(9) . .
C47 N5 C46 118.3(10) . .
C48 N5 C46 124.8(11) . .
O14 C46 N5 119.1(19) . .
O17 N6 O16 118.9(9) . .
O17 N6 O15 123.1(8) . .
O16 N6 O15 117.9(6) . .
C102 N101 C100 132.1(12) . .
C102 N101 C105 121.2(12) . .
C100 N101 C105 106.7(11) . .
O103 C102 N101 116.6(14) . .

loop_
_geom_bond_atom_site_label_1
_geom_bond_atom_site_label_2
_geom_bond_distance
_geom_bond_site_symmetry_2
Co1 O11 2.049(4) 2_666
Co1 O11 2.049(4) 1_565
Co1 O13 2.094(4) .
Co1 O13 2.094(4) 2_676
Co1 O10 2.129(3) 2_676
Co1 O10 2.129(3) .
O5 C36 1.366(6) .
O5 C18 1.394(5) .
O3 C29 1.335(6) .
O3 C11 1.399(6) .
O4 C12 1.386(5) .
O4 C35 1.425(6) .
O6 C19 1.368(5) .
O6 C42 1.454(6) .
O10 N1 1.345(5) .
O8 C29 1.215(6) .
O13 C43 1.224(7) .
O1 C22 1.361(6) .
O1 C4 1.422(6) .
O11 N2 1.328(6) .
O11 Co1 2.049(4) 1_545
C16 C17 1.393(6) .
C16 C21 1.398(6) .
C16 C15 1.514(6) .
O12 N3 1.307(5) .
N3 C41 1.346(6) .
N3 C40 1.363(6) .
C7 C6 1.389(7) .
C7 C2 1.397(7) .
C7 C8 1.535(6) .
O7 C22 1.198(6) .
C18 C19 1.395(6) .
C18 C17 1.393(6) .
C2 C3 1.399(6) .
C2 C1 1.519(7) .
C8 C9 1.528(6) .
C14 C9 1.400(6) .
C14 C13 1.405(6) .
C14 C15 1.513(6) .
C9 C10 1.389(6) .
C12 C13 1.384(6) .
C12 C11 1.399(7) .
C11 C10 1.377(6) .
C1 C21 1.527(6) .
C21 C20 1.416(6) .
O2 C5 1.372(6) .
O2 C28 1.471(11) .
C19 C20 1.387(6) .
N1 C27 1.341(6) .
N1 C26 1.341(8) .
C6 C5 1.385(7) .
C38 C37 1.375(7) .
C38 C39 1.395(7) .
C41 C37 1.382(7) .
C37 C36 1.505(7) .
N2 C31 1.347(6) .
N2 C32 1.352(7) .
C4 C3 1.374(7) .
C4 C5 1.386(7) .
C29 C30 1.473(7) .
C31 C30 1.394(7) .
C22 C23 1.484(7) .
C39 C40 1.356(7) .
C27 C23 1.374(7) .
C36 O9 1.183(6) .
C23 C24 1.382(8) .
C30 C34 1.390(8) .
C43 N4 1.326(8) .
C24 C25 1.374(8) .
C32 C33 1.364(10) .
N4 C44 1.435(10) .
N4 C45 1.477(10) .
C25 C26 1.363(9) .
C34 C33 1.398(9) .
N5 C47 1.387(12) .
N5 C48 1.465(16) .
N5 C46 1.506(18) .
O14 C46 1.043(18) .
O15 N6 1.264(9) .
N6 O17 1.219(8) .
N6 O16 1.239(9) .
N101 C102 1.269(14) .
N101 C100 1.333(14) .
N101 C105 1.461(17) .
C102 O103 1.230(14) .
